data_4117496
loop_
_publ_author_name
'Akiko Yagi'
'Yasutomo Segawa'
'Kenichiro Itami'

_publ_section_title
;
 Synthesis and Properties of [9]Cyclo-1,4-naphthylene: A \p-Extended
 Carbon Nanoring
;
_journal_name_full 'Journal of the American Chemical Society'
_journal_page_first 2962
_journal_page_last 2965
_journal_paper_doi 10.1021/ja300001g
_journal_volume 134
_journal_year 2012
_chemical_formula_sum 'C34 H28 Br2 O4'
_chemical_formula_weight 660.38
_chemical_name_systematic
; 
 ? 
;
_space_group_IT_number 14
_symmetry_cell_setting monoclinic
_symmetry_space_group_name_Hall '-P 2ybc'
_symmetry_space_group_name_H-M 'P 1 21/c 1'
_atom_sites_solution_hydrogens geom
_atom_sites_solution_primary direct
_atom_sites_solution_secondary difmap
_audit_creation_method SHELXL-97
_cell_angle_alpha 90.00
_cell_angle_beta 96.569(3)
_cell_angle_gamma 90.00
_cell_formula_units_Z 4
_cell_length_a 6.9781(14)
_cell_length_b 18.955(4)
_cell_length_c 21.355(4)
_cell_measurement_reflns_used 6123
_cell_measurement_temperature 103(2)
_cell_measurement_theta_max 25.3328
_cell_measurement_theta_min 3.0745
_cell_volume 2806.1(10)
_computing_cell_refinement 'RIGAKU CrystalClear'
_computing_data_collection 'RIGAKU CrystalClear'
_computing_data_reduction 'RIGAKU CrystalClear'
_computing_molecular_graphics ORTEP-III
_computing_structure_refinement 'SHELXL-97 (Sheldrick, 1997)'
_computing_structure_solution SIR-97
_diffrn_ambient_temperature 103(2)
_diffrn_measured_fraction_theta_full 0.998
_diffrn_measured_fraction_theta_max 0.998
_diffrn_measurement_device_type
;
Saturn70 CCD (4x4 bin mode) with MicroMax-007
;
_diffrn_radiation_monochromator graphite
_diffrn_radiation_source 'fine-focus sealed tube'
_diffrn_radiation_type MoK\a
_diffrn_radiation_wavelength 0.71070
_diffrn_reflns_av_R_equivalents 0.0425
_diffrn_reflns_av_sigmaI/netI 0.0401
_diffrn_reflns_limit_h_max 8
_diffrn_reflns_limit_h_min -8
_diffrn_reflns_limit_k_max 22
_diffrn_reflns_limit_k_min -21
_diffrn_reflns_limit_l_max 25
_diffrn_reflns_limit_l_min -23
_diffrn_reflns_number 18674
_diffrn_reflns_theta_full 25.00
_diffrn_reflns_theta_max 25.00
_diffrn_reflns_theta_min 3.07
_exptl_absorpt_coefficient_mu 2.928
_exptl_absorpt_correction_T_max 0.9713
_exptl_absorpt_correction_T_min 0.6678
_exptl_absorpt_correction_type multi-scan
_exptl_absorpt_process_details 'Jacobson, R. (1998) Private communication'
_exptl_crystal_colour Colorless
_exptl_crystal_density_diffrn 1.563
_exptl_crystal_description Block
_exptl_crystal_F_000 1336
_exptl_crystal_size_max 0.15
_exptl_crystal_size_mid 0.03
_exptl_crystal_size_min 0.01
_refine_diff_density_max 0.603
_refine_diff_density_min -0.366
_refine_diff_density_rms 0.080
_refine_ls_extinction_method none
_refine_ls_goodness_of_fit_ref 1.066
_refine_ls_hydrogen_treatment constr
_refine_ls_matrix_type full
_refine_ls_number_parameters 365
_refine_ls_number_reflns 4935
_refine_ls_number_restraints 0
_refine_ls_restrained_S_all 1.066
_refine_ls_R_factor_all 0.0527
_refine_ls_R_factor_gt 0.0408
_refine_ls_shift/su_max 0.001
_refine_ls_shift/su_mean 0.000
_refine_ls_structure_factor_coef Fsqd
_refine_ls_weighting_details 'calc w=1/[\s^2^(Fo^2^)+(0.0472P)^2^+1.6271P] where P=(Fo^2^+2Fc^2^)/3'
_refine_ls_weighting_scheme calc
_refine_ls_wR_factor_gt 0.0903
_refine_ls_wR_factor_ref 0.0976
_reflns_number_gt 4092
_reflns_number_total 4935
_reflns_threshold_expression >2sigma(I)
_cod_data_source_file ja300001g_si_001_1.cif
_cod_data_source_block trans1
_cod_original_cell_volume 2806.1(9)
_cod_database_code 4117496

loop_
_symmetry_equiv_pos_as_xyz
'x, y, z'
'-x, y+1/2, -z+1/2'
'-x, -y, -z'
'x, -y-1/2, z-1/2'

loop_
_atom_site_label
_atom_site_type_symbol
_atom_site_fract_x
_atom_site_fract_y
_atom_site_fract_z
_atom_site_U_iso_or_equiv
_atom_site_adp_type
_atom_site_occupancy
_atom_site_symmetry_multiplicity
_atom_site_calc_flag
_atom_site_refinement_flags
O1 O 0.0934(3) 0.15817(11) 0.69683(11) 0.0242(5) Uani 1 1 d .
H1 H 0.1003 0.1971 0.7157 0.036 Uiso 1 1 calc R
O2 O 0.7420(3) 0.09298(11) 0.63438(11) 0.0217(5) Uani 1 1 d .
H2 H 0.8359 0.1155 0.6527 0.033 Uiso 1 1 calc R
C1 C 0.2751(4) 0.12027(16) 0.71089(15) 0.0203(7) Uani 1 1 d .
C2 C 0.4355(5) 0.17351(15) 0.71993(15) 0.0197(7) Uani 1 1 d .
H3 H 0.4446 0.2020 0.7568 0.024 Uiso 1 1 calc R
C3 C 0.5652(5) 0.18345(16) 0.68000(15) 0.0199(7) Uani 1 1 d .
H4 H 0.6559 0.2205 0.6888 0.024 Uiso 1 1 calc R
C4 C 0.5788(4) 0.13981(16) 0.62133(15) 0.0189(7) Uani 1 1 d .
C5 C 0.4093(4) 0.08926(15) 0.60833(15) 0.0169(7) Uani 1 1 d .
C6 C 0.3873(5) 0.05239(16) 0.55185(16) 0.0210(7) Uani 1 1 d .
H5 H 0.4716 0.0622 0.5210 0.025 Uiso 1 1 calc R
C7 C 0.2452(5) 0.00145(17) 0.53920(16) 0.0236(7) Uani 1 1 d .
H6 H 0.2297 -0.0220 0.4996 0.028 Uiso 1 1 calc R
C8 C 0.1264(5) -0.01482(16) 0.58465(16) 0.0224(7) Uani 1 1 d .
H7 H 0.0335 -0.0514 0.5774 0.027 Uiso 1 1 calc R
C9 C 0.1432(4) 0.02235(16) 0.64077(15) 0.0188(7) Uani 1 1 d .
H8 H 0.0593 0.0117 0.6715 0.023 Uiso 1 1 calc R
C10 C 0.2808(4) 0.07495(15) 0.65275(14) 0.0160(6) Uani 1 1 d .
C11 C 0.2694(4) 0.07603(16) 0.77152(15) 0.0197(7) Uani 1 1 d .
C12 C 0.1154(5) 0.08252(17) 0.80598(15) 0.0230(7) Uani 1 1 d .
H9 H 0.0136 0.1139 0.7917 0.028 Uiso 1 1 calc R
C13 C 0.1043(5) 0.04400(17) 0.86179(16) 0.0255(8) Uani 1 1 d .
H10 H -0.0042 0.0494 0.8845 0.031 Uiso 1 1 calc R
C14 C 0.2492(5) -0.00090(17) 0.88313(15) 0.0239(7) Uani 1 1 d .
C15 C 0.4122(5) -0.01204(17) 0.84946(15) 0.0222(7) Uani 1 1 d .
C16 C 0.5598(5) -0.06089(18) 0.86941(17) 0.0284(8) Uani 1 1 d .
H11 H 0.5548 -0.0865 0.9074 0.034 Uiso 1 1 calc R
C17 C 0.7107(5) -0.07165(19) 0.83417(17) 0.0318(8) Uani 1 1 d .
H12 H 0.8075 -0.1054 0.8474 0.038 Uiso 1 1 calc R
C18 C 0.7217(5) -0.03288(18) 0.77880(17) 0.0279(8) Uani 1 1 d .
H13 H 0.8267 -0.0402 0.7549 0.034 Uiso 1 1 calc R
C19 C 0.5820(4) 0.01547(16) 0.75903(16) 0.0212(7) Uani 1 1 d .
H14 H 0.5932 0.0417 0.7217 0.025 Uiso 1 1 calc R
C20 C 0.4206(4) 0.02764(16) 0.79266(15) 0.0195(7) Uani 1 1 d .
Br1 Br 0.23082(5) -0.050525(19) 0.959730(17) 0.03366(13) Uani 1 1 d .
C21 C 0.6061(4) 0.18569(16) 0.56351(15) 0.0188(7) Uani 1 1 d .
C22 C 0.7667(4) 0.17702(16) 0.53346(15) 0.0187(7) Uani 1 1 d .
H15 H 0.8619 0.1439 0.5496 0.022 Uiso 1 1 calc R
C23 C 0.7952(5) 0.21605(18) 0.47887(15) 0.0244(8) Uani 1 1 d .
H16 H 0.9049 0.2074 0.4574 0.029 Uiso 1 1 calc R
C24 C 0.6650(5) 0.26572(17) 0.45745(15) 0.0232(7) Uani 1 1 d .
C25 C 0.4954(5) 0.27986(16) 0.48738(15) 0.0225(7) Uani 1 1 d .
C26 C 0.3590(5) 0.33169(17) 0.46596(17) 0.0282(8) Uani 1 1 d .
H17 H 0.3804 0.3603 0.4309 0.034 Uiso 1 1 calc R
C27 C 0.1952(5) 0.34152(18) 0.49510(17) 0.0301(8) Uani 1 1 d .
H18 H 0.1045 0.3768 0.4801 0.036 Uiso 1 1 calc R
C28 C 0.1618(5) 0.29982(17) 0.54663(16) 0.0245(8) Uani 1 1 d .
H19 H 0.0482 0.3068 0.5665 0.029 Uiso 1 1 calc R
C29 C 0.2918(5) 0.24888(16) 0.56892(15) 0.0203(7) Uani 1 1 d .
H20 H 0.2661 0.2206 0.6037 0.024 Uiso 1 1 calc R
C30 C 0.4640(4) 0.23766(16) 0.54085(15) 0.0192(7) Uani 1 1 d .
Br2 Br 0.71121(6) 0.31937(2) 0.384896(17) 0.03628(13) Uani 1 1 d .
C31 C -0.2667(5) 0.3522(2) 0.7766(2) 0.0421(10) Uani 1 1 d .
H21 H -0.3180 0.3527 0.7319 0.063 Uiso 1 1 calc R
H22 H -0.2671 0.4002 0.7935 0.063 Uiso 1 1 calc R
H23 H -0.3474 0.3218 0.7999 0.063 Uiso 1 1 calc R
C32 C -0.0664(5) 0.32460(18) 0.78331(18) 0.0312(8) Uani 1 1 d .
O3 O -0.0059(4) 0.28133(15) 0.74899(15) 0.0563(9) Uani 1 1 d .
O4 O 0.0438(3) 0.35312(12) 0.83156(12) 0.0315(6) Uani 1 1 d .
C33 C 0.2421(5) 0.32954(19) 0.8416(2) 0.0363(9) Uani 1 1 d .
H24 H 0.3035 0.3338 0.8022 0.044 Uiso 1 1 calc R
H25 H 0.2486 0.2796 0.8553 0.044 Uiso 1 1 calc R
C34 C 0.3422(6) 0.3760(2) 0.8918(2) 0.0445(10) Uani 1 1 d .
H26 H 0.3314 0.4253 0.8781 0.067 Uiso 1 1 calc R
H27 H 0.4786 0.3628 0.8995 0.067 Uiso 1 1 calc R
H28 H 0.2819 0.3703 0.9308 0.067 Uiso 1 1 calc R

loop_
_atom_site_aniso_label
_atom_site_aniso_U_11
_atom_site_aniso_U_22
_atom_site_aniso_U_33
_atom_site_aniso_U_23
_atom_site_aniso_U_13
_atom_site_aniso_U_12
O1 0.0218(12) 0.0215(12) 0.0290(13) -0.0010(10) 0.0015(10) 0.0089(10)
O2 0.0140(11) 0.0218(12) 0.0283(13) 0.0023(10) -0.0016(9) 0.0030(9)
C1 0.0174(16) 0.0219(17) 0.0211(17) -0.0010(14) 0.0003(13) 0.0058(13)
C2 0.0257(17) 0.0143(16) 0.0179(17) -0.0031(13) -0.0029(13) 0.0000(13)
C3 0.0208(16) 0.0149(16) 0.0228(18) -0.0002(14) -0.0028(13) -0.0009(13)
C4 0.0142(15) 0.0193(16) 0.0223(17) -0.0004(14) -0.0016(13) 0.0024(13)
C5 0.0149(15) 0.0144(15) 0.0210(17) 0.0024(13) 0.0004(13) 0.0028(12)
C6 0.0210(17) 0.0213(17) 0.0210(17) 0.0017(14) 0.0042(14) 0.0011(14)
C7 0.0231(17) 0.0214(17) 0.0251(18) -0.0038(15) -0.0018(14) -0.0004(14)
C8 0.0206(17) 0.0175(17) 0.0282(19) 0.0029(14) -0.0007(14) -0.0059(13)
C9 0.0142(15) 0.0206(16) 0.0214(17) 0.0048(14) 0.0018(13) -0.0005(13)
C10 0.0140(15) 0.0152(15) 0.0182(16) 0.0028(13) -0.0009(12) 0.0063(12)
C11 0.0218(17) 0.0193(16) 0.0179(17) -0.0032(14) 0.0008(13) 0.0009(13)
C12 0.0253(18) 0.0206(17) 0.0235(18) -0.0014(14) 0.0041(14) 0.0038(14)
C13 0.0262(18) 0.0269(19) 0.0245(19) -0.0061(15) 0.0079(15) -0.0024(15)
C14 0.0299(19) 0.0234(17) 0.0183(17) -0.0021(14) 0.0025(14) -0.0059(15)
C15 0.0237(17) 0.0213(17) 0.0212(18) -0.0010(14) 0.0011(14) -0.0041(14)
C16 0.0263(18) 0.0312(19) 0.027(2) 0.0128(16) 0.0015(15) 0.0015(15)
C17 0.0282(19) 0.034(2) 0.033(2) 0.0134(17) 0.0040(16) 0.0065(16)
C18 0.0233(18) 0.0319(19) 0.029(2) 0.0061(16) 0.0060(15) 0.0028(15)
C19 0.0217(17) 0.0197(17) 0.0219(17) 0.0038(14) 0.0009(14) 0.0008(14)
C20 0.0189(16) 0.0199(16) 0.0193(17) -0.0037(14) 0.0004(13) -0.0033(13)
Br1 0.0390(2) 0.0368(2) 0.0269(2) 0.00846(16) 0.01109(16) -0.00135(16)
C21 0.0174(16) 0.0168(16) 0.0216(17) -0.0013(13) -0.0004(13) -0.0050(13)
C22 0.0156(15) 0.0180(16) 0.0221(17) 0.0026(14) 0.0008(13) -0.0016(13)
C23 0.0232(18) 0.0287(19) 0.0213(18) -0.0067(15) 0.0026(14) -0.0064(15)
C24 0.0248(18) 0.0250(18) 0.0196(17) 0.0002(14) 0.0015(14) -0.0083(15)
C25 0.0242(17) 0.0188(16) 0.0224(18) -0.0020(14) -0.0058(14) -0.0050(14)
C26 0.033(2) 0.0229(18) 0.027(2) 0.0020(15) -0.0030(15) -0.0005(15)
C27 0.0264(19) 0.0267(19) 0.034(2) 0.0031(17) -0.0084(16) 0.0063(15)
C28 0.0230(17) 0.0223(18) 0.0274(19) -0.0027(15) -0.0011(14) 0.0004(14)
C29 0.0221(17) 0.0174(16) 0.0206(17) -0.0008(14) -0.0013(13) -0.0032(13)
C30 0.0190(16) 0.0193(16) 0.0184(17) -0.0020(14) -0.0025(13) -0.0054(13)
Br2 0.0379(2) 0.0448(2) 0.0260(2) 0.01082(17) 0.00338(16) -0.00958(17)
C31 0.031(2) 0.036(2) 0.056(3) -0.011(2) -0.0079(19) 0.0010(17)
C32 0.037(2) 0.0211(18) 0.035(2) -0.0075(17) 0.0010(17) -0.0002(16)
O3 0.0495(19) 0.0489(17) 0.068(2) -0.0327(16) -0.0025(16) 0.0102(15)
O4 0.0259(13) 0.0322(14) 0.0355(15) -0.0105(12) -0.0004(11) 0.0053(11)
C33 0.027(2) 0.037(2) 0.044(2) -0.0070(18) 0.0016(17) 0.0095(17)
C34 0.036(2) 0.052(3) 0.042(2) -0.009(2) -0.0084(19) 0.011(2)

loop_
_atom_type_symbol
_atom_type_description
_atom_type_scat_dispersion_real
_atom_type_scat_dispersion_imag
_atom_type_scat_source
C C 0.0033 0.0016 'International Tables Vol C Tables 4.2.6.8 and 6.1.1.4'
H H 0.0000 0.0000 'International Tables Vol C Tables 4.2.6.8 and 6.1.1.4'
O O 0.0106 0.0060 'International Tables Vol C Tables 4.2.6.8 and 6.1.1.4'
Br Br -0.2901 2.4595 'International Tables Vol C Tables 4.2.6.8 and 6.1.1.4'

loop_
_geom_angle_atom_site_label_1
_geom_angle_atom_site_label_2
_geom_angle_atom_site_label_3
_geom_angle
C1 O1 H1 109.5
C4 O2 H2 109.5
O1 C1 C2 108.2(2)
O1 C1 C10 102.4(2)
C2 C1 C10 113.4(3)
O1 C1 C11 109.5(2)
C2 C1 C11 110.3(3)
C10 C1 C11 112.6(3)
C3 C2 C1 124.5(3)
C3 C2 H3 117.8
C1 C2 H3 117.8
C2 C3 C4 124.5(3)
C2 C3 H4 117.7
C4 C3 H4 117.7
O2 C4 C3 107.4(2)
O2 C4 C5 103.1(2)
C3 C4 C5 111.9(3)
O2 C4 C21 109.5(2)
C3 C4 C21 112.4(2)
C5 C4 C21 111.9(3)
C6 C5 C10 118.3(3)
C6 C5 C4 118.8(3)
C10 C5 C4 122.7(3)
C5 C6 C7 121.7(3)
C5 C6 H5 119.2
C7 C6 H5 119.2
C8 C7 C6 119.4(3)
C8 C7 H6 120.3
C6 C7 H6 120.3
C7 C8 C9 119.8(3)
C7 C8 H7 120.1
C9 C8 H7 120.1
C8 C9 C10 120.9(3)
C8 C9 H8 119.5
C10 C9 H8 119.5
C9 C10 C5 119.7(3)
C9 C10 C1 118.4(3)
C5 C10 C1 121.5(3)
C12 C11 C20 118.8(3)
C12 C11 C1 119.7(3)
C20 C11 C1 121.5(3)
C11 C12 C13 121.9(3)
C11 C12 H9 119.0
C13 C12 H9 119.0
C14 C13 C12 119.8(3)
C14 C13 H10 120.1
C12 C13 H10 120.1
C13 C14 C15 121.9(3)
C13 C14 Br1 118.5(3)
C15 C14 Br1 119.7(2)
C16 C15 C14 122.6(3)
C16 C15 C20 120.0(3)
C14 C15 C20 117.4(3)
C17 C16 C15 120.5(3)
C17 C16 H11 119.7
C15 C16 H11 119.7
C16 C17 C18 120.2(3)
C16 C17 H12 119.9
C18 C17 H12 119.9
C19 C18 C17 120.3(3)
C19 C18 H13 119.8
C17 C18 H13 119.8
C18 C19 C20 122.0(3)
C18 C19 H14 119.0
C20 C19 H14 119.0
C19 C20 C11 122.8(3)
C19 C20 C15 117.0(3)
C11 C20 C15 120.2(3)
C22 C21 C30 119.7(3)
C22 C21 C4 119.5(3)
C30 C21 C4 120.8(3)
C21 C22 C23 121.7(3)
C21 C22 H15 119.1
C23 C22 H15 119.1
C24 C23 C22 119.4(3)
C24 C23 H16 120.3
C22 C23 H16 120.3
C23 C24 C25 122.5(3)
C23 C24 Br2 118.4(3)
C25 C24 Br2 119.1(2)
C26 C25 C30 119.3(3)
C26 C25 C24 123.2(3)
C30 C25 C24 117.4(3)
C27 C26 C25 120.9(3)
C27 C26 H17 119.5
C25 C26 H17 119.5
C26 C27 C28 120.1(3)
C26 C27 H18 119.9
C28 C27 H18 119.9
C29 C28 C27 120.6(3)
C29 C28 H19 119.7
C27 C28 H19 119.7
C28 C29 C30 121.1(3)
C28 C29 H20 119.4
C30 C29 H20 119.4
C29 C30 C25 117.9(3)
C29 C30 C21 122.9(3)
C25 C30 C21 119.2(3)
C32 C31 H21 109.5
C32 C31 H22 109.5
H21 C31 H22 109.5
C32 C31 H23 109.5
H21 C31 H23 109.5
H22 C31 H23 109.5
O3 C32 O4 122.4(3)
O3 C32 C31 124.8(4)
O4 C32 C31 112.8(3)
C32 O4 C33 116.6(3)
O4 C33 C34 106.5(3)
O4 C33 H24 110.4
C34 C33 H24 110.4
O4 C33 H25 110.4
C34 C33 H25 110.4
H24 C33 H25 108.6
C33 C34 H26 109.5
C33 C34 H27 109.5
H26 C34 H27 109.5
C33 C34 H28 109.5
H26 C34 H28 109.5
H27 C34 H28 109.5

loop_
_geom_bond_atom_site_label_1
_geom_bond_atom_site_label_2
_geom_bond_distance
O1 C1 1.458(4)
O1 H1 0.8400
O2 C4 1.445(4)
O2 H2 0.8400
C1 C2 1.503(4)
C1 C10 1.514(4)
C1 C11 1.547(4)
C2 C3 1.326(4)
C2 H3 0.9500
C3 C4 1.513(4)
C3 H4 0.9500
C4 C5 1.523(4)
C4 C21 1.540(4)
C5 C6 1.387(4)
C5 C10 1.404(4)
C6 C7 1.388(4)
C6 H5 0.9500
C7 C8 1.381(4)
C7 H6 0.9500
C8 C9 1.384(5)
C8 H7 0.9500
C9 C10 1.388(4)
C9 H8 0.9500
C11 C12 1.375(4)
C11 C20 1.431(4)
C12 C13 1.407(5)
C12 H9 0.9500
C13 C14 1.360(5)
C13 H10 0.9500
C14 C15 1.429(5)
C14 Br1 1.904(3)
C15 C16 1.414(5)
C15 C20 1.434(5)
C16 C17 1.378(5)
C16 H11 0.9500
C17 C18 1.402(5)
C17 H12 0.9500
C18 C19 1.369(5)
C18 H13 0.9500
C19 C20 1.422(4)
C19 H14 0.9500
C21 C22 1.363(4)
C21 C30 1.441(4)
C22 C23 1.414(5)
C22 H15 0.9500
C23 C24 1.351(5)
C23 H16 0.9500
C24 C25 1.433(5)
C24 Br2 1.911(3)
C25 C26 1.407(5)
C25 C30 1.431(4)
C26 C27 1.375(5)
C26 H17 0.9500
C27 C28 1.396(5)
C27 H18 0.9500
C28 C29 1.372(4)
C28 H19 0.9500
C29 C30 1.419(4)
C29 H20 0.9500
C31 C32 1.484(5)
C31 H21 0.9800
C31 H22 0.9800
C31 H23 0.9800
C32 O3 1.208(4)
C32 O4 1.328(4)
O4 C33 1.447(4)
C33 C34 1.498(5)
C33 H24 0.9900
C33 H25 0.9900
C34 H26 0.9800
C34 H27 0.9800
C34 H28 0.9800

loop_
_geom_torsion_atom_site_label_1
_geom_torsion_atom_site_label_2
_geom_torsion_atom_site_label_3
_geom_torsion_atom_site_label_4
_geom_torsion
O1 C1 C2 C3 -109.5(3)
C10 C1 C2 C3 3.3(4)
C11 C1 C2 C3 130.7(3)
C1 C2 C3 C4 -3.9(5)
C2 C3 C4 O2 -104.7(3)
C2 C3 C4 C5 7.8(4)
C2 C3 C4 C21 134.7(3)
O2 C4 C5 C6 -73.3(3)
C3 C4 C5 C6 171.5(3)
C21 C4 C5 C6 44.4(4)
O2 C4 C5 C10 102.5(3)
C3 C4 C5 C10 -12.6(4)
C21 C4 C5 C10 -139.8(3)
C10 C5 C6 C7 -1.3(4)
C4 C5 C6 C7 174.8(3)
C5 C6 C7 C8 -2.2(5)
C6 C7 C8 C9 3.5(5)
C7 C8 C9 C10 -1.4(5)
C8 C9 C10 C5 -2.1(4)
C8 C9 C10 C1 172.0(3)
C6 C5 C10 C9 3.4(4)
C4 C5 C10 C9 -172.5(3)
C6 C5 C10 C1 -170.5(3)
C4 C5 C10 C1 13.6(4)
O1 C1 C10 C9 -65.7(3)
C2 C1 C10 C9 177.9(3)
C11 C1 C10 C9 51.8(4)
O1 C1 C10 C5 108.3(3)
C2 C1 C10 C5 -8.1(4)
C11 C1 C10 C5 -134.2(3)
O1 C1 C11 C12 -6.3(4)
C2 C1 C11 C12 112.8(3)
C10 C1 C11 C12 -119.5(3)
O1 C1 C11 C20 173.2(3)
C2 C1 C11 C20 -67.8(4)
C10 C1 C11 C20 60.0(4)
C20 C11 C12 C13 1.2(5)
C1 C11 C12 C13 -179.4(3)
C11 C12 C13 C14 0.3(5)
C12 C13 C14 C15 -1.8(5)
C12 C13 C14 Br1 178.7(2)
C13 C14 C15 C16 -177.0(3)
Br1 C14 C15 C16 2.4(4)
C13 C14 C15 C20 1.7(5)
Br1 C14 C15 C20 -178.9(2)
C14 C15 C16 C17 177.7(3)
C20 C15 C16 C17 -1.0(5)
C15 C16 C17 C18 1.5(6)
C16 C17 C18 C19 -0.6(6)
C17 C18 C19 C20 -0.9(5)
C18 C19 C20 C11 -177.6(3)
C18 C19 C20 C15 1.3(5)
C12 C11 C20 C19 177.7(3)
C1 C11 C20 C19 -1.8(5)
C12 C11 C20 C15 -1.2(5)
C1 C11 C20 C15 179.3(3)
C16 C15 C20 C19 -0.4(5)
C14 C15 C20 C19 -179.1(3)
C16 C15 C20 C11 178.6(3)
C14 C15 C20 C11 -0.1(4)
O2 C4 C21 C22 0.6(4)
C3 C4 C21 C22 119.9(3)
C5 C4 C21 C22 -113.2(3)
O2 C4 C21 C30 -179.3(3)
C3 C4 C21 C30 -60.1(4)
C5 C4 C21 C30 66.9(4)
C30 C21 C22 C23 -2.3(5)
C4 C21 C22 C23 177.7(3)
C21 C22 C23 C24 3.3(5)
C22 C23 C24 C25 -1.2(5)
C22 C23 C24 Br2 178.3(2)
C23 C24 C25 C26 179.6(3)
Br2 C24 C25 C26 0.1(4)
C23 C24 C25 C30 -1.7(5)
Br2 C24 C25 C30 178.8(2)
C30 C25 C26 C27 -1.0(5)
C24 C25 C26 C27 177.7(3)
C25 C26 C27 C28 -0.1(5)
C26 C27 C28 C29 0.2(5)
C27 C28 C29 C30 0.7(5)
C28 C29 C30 C25 -1.7(4)
C28 C29 C30 C21 178.8(3)
C26 C25 C30 C29 1.8(4)
C24 C25 C30 C29 -177.0(3)
C26 C25 C30 C21 -178.6(3)
C24 C25 C30 C21 2.6(4)
C22 C21 C30 C29 178.9(3)
C4 C21 C30 C29 -1.2(5)
C22 C21 C30 C25 -0.6(4)
C4 C21 C30 C25 179.3(3)
O3 C32 O4 C33 -0.3(5)
C31 C32 O4 C33 -179.7(3)
C32 O4 C33 C34 172.1(3)
